data_1550358
loop_
_publ_author_name
'Ko\/lodziejski, Micha\/l'
'Stefankiewicz, Artur R.'
'Lehn, Jean-Marie'

_publ_section_title
;
 Dynamic polyimine macrobicyclic cryptands -- self-sorting with component
 selection
;
_journal_name_full 'Chemical Science'
_journal_paper_doi 10.1039/C8SC04598D
_journal_year 2019
_chemical_formula_moiety 'C54 H54 N8 O3, 2(C H Cl3)'
_chemical_formula_sum 'C56 H56 Cl6 N8 O3'
_chemical_formula_weight 1101.78
_chemical_name_systematic
;
 ?
;
_space_group_crystal_system triclinic
_space_group_IT_number 2
_space_group_name_Hall '-P 1'
_space_group_name_H-M_alt 'P -1'
_symmetry_space_group_name_Hall '-P 1'
_symmetry_space_group_name_H-M 'P -1'
_atom_sites_solution_hydrogens geom
_atom_sites_solution_primary direct
_atom_sites_solution_secondary difmap
_audit_creation_method SHELXL-2013
_audit_update_record
;
2018-07-05 deposited with the CCDC.
2018-12-06 downloaded from the CCDC.
;
_cell_angle_alpha 107.462(2)
_cell_angle_beta 94.4290(10)
_cell_angle_gamma 102.7690(10)
_cell_formula_units_Z 2
_cell_length_a 11.0189(7)
_cell_length_b 13.6198(9)
_cell_length_c 19.9453(13)
_cell_measurement_reflns_used 9941
_cell_measurement_temperature 173(2)
_cell_measurement_theta_max 27.60
_cell_measurement_theta_min 2.81
_cell_volume 2751.4(3)
_computing_cell_refinement 'Bruker SAINT'
_computing_data_collection 'Bruker APEX2'
_computing_data_reduction 'Bruker SAINT'
_computing_molecular_graphics 'Bruker SHELXTL'
_computing_publication_material 'Bruker SHELXTL'
_computing_structure_refinement 'SHELXL-2013 (Sheldrick, 2013)'
_computing_structure_solution 'SHELXS-2013 (Sheldrick, 2013)'
_diffrn_ambient_temperature 173(2)
_diffrn_measured_fraction_theta_full 1.000
_diffrn_measured_fraction_theta_max 0.995
_diffrn_measurement_device_type 'Bruker APEX-II CCD'
_diffrn_measurement_method '\f and \w scans'
_diffrn_radiation_type MoK\a
_diffrn_radiation_wavelength 0.71073
_diffrn_reflns_av_R_equivalents 0.0725
_diffrn_reflns_av_unetI/netI 0.0688
_diffrn_reflns_Laue_measured_fraction_full 1.000
_diffrn_reflns_Laue_measured_fraction_max 0.995
_diffrn_reflns_limit_h_max 14
_diffrn_reflns_limit_h_min -14
_diffrn_reflns_limit_k_max 17
_diffrn_reflns_limit_k_min -17
_diffrn_reflns_limit_l_max 26
_diffrn_reflns_limit_l_min -26
_diffrn_reflns_number 62589
_diffrn_reflns_point_group_measured_fraction_full 1.000
_diffrn_reflns_point_group_measured_fraction_max 0.995
_diffrn_reflns_theta_full 25.242
_diffrn_reflns_theta_max 28.032
_diffrn_reflns_theta_min 1.622
_diffrn_source 'fine focus sealed tube'
_exptl_absorpt_coefficient_mu 0.364
_exptl_absorpt_correction_T_max 0.7456
_exptl_absorpt_correction_T_min 0.6624
_exptl_absorpt_correction_type multi-scan
_exptl_absorpt_process_details sadabs
_exptl_crystal_colour colourless
_exptl_crystal_density_diffrn 1.330
_exptl_crystal_description plate
_exptl_crystal_F_000 1148
_exptl_crystal_size_max 0.400
_exptl_crystal_size_mid 0.220
_exptl_crystal_size_min 0.100
_refine_diff_density_max 0.493
_refine_diff_density_min -0.696
_refine_diff_density_rms 0.055
_refine_ls_extinction_method none
_refine_ls_goodness_of_fit_ref 1.005
_refine_ls_hydrogen_treatment constr
_refine_ls_matrix_type full
_refine_ls_number_parameters 658
_refine_ls_number_reflns 13274
_refine_ls_number_restraints 0
_refine_ls_restrained_S_all 1.005
_refine_ls_R_factor_all 0.1493
_refine_ls_R_factor_gt 0.0702
_refine_ls_shift/su_max 0.001
_refine_ls_shift/su_mean 0.000
_refine_ls_structure_factor_coef Fsqd
_refine_ls_weighting_details 'w=1/[\s^2^(Fo^2^)+(0.0663P)^2^+2.2682P] where P=(Fo^2^+2Fc^2^)/3'
_refine_ls_weighting_scheme calc
_refine_ls_wR_factor_gt 0.1433
_refine_ls_wR_factor_ref 0.1792
_reflns_Friedel_coverage 0.000
_reflns_number_gt 7053
_reflns_number_total 13274
_reflns_threshold_expression 'I > 2\s(I)'
_cod_data_source_file c8sc04598d2.cif
_cod_data_source_block jmlmk170302
_cod_database_code 1550358
_shelx_space_group_comment
;
The symmetry employed for this shelxl refinement is uniquely defined
by the following loop, which should always be used as a source of
symmetry information in preference to the above space-group names.
They are only intended as comments.
;
_shelx_estimated_absorpt_t_min 0.868
_shelx_estimated_absorpt_t_max 0.965
_shelxl_version_number 2013-4

loop_
_space_group_symop_operation_xyz
'x, y, z'
'-x, -y, -z'

loop_
_atom_site_label
_atom_site_type_symbol
_atom_site_fract_x
_atom_site_fract_y
_atom_site_fract_z
_atom_site_U_iso_or_equiv
_atom_site_adp_type
_atom_site_occupancy
_atom_site_site_symmetry_order
_atom_site_calc_flag
_atom_site_refinement_flags_posn
_atom_site_refinement_flags_adp
C1 C 0.6451(3) -0.1645(3) 0.57655(16) 0.0381(7) Uani 1 1 d . .
H1A H 0.6314 -0.2315 0.5363 0.046 Uiso 1 1 calc R U
H1B H 0.6278 -0.1093 0.5571 0.046 Uiso 1 1 calc R U
C2 C 0.5544(3) -0.1814(3) 0.62787(17) 0.0406(8) Uani 1 1 d . .
H2A H 0.4710 -0.2252 0.6008 0.049 Uiso 1 1 calc R U
H2B H 0.5856 -0.2203 0.6573 0.049 Uiso 1 1 calc R U
C3 C 0.5808(3) -0.0513(2) 0.73944(17) 0.0351(7) Uani 1 1 d . .
H3 H 0.6208 -0.0957 0.7569 0.042 Uiso 1 1 calc R U
C4 C 0.5673(3) 0.0481(2) 0.79014(15) 0.0320(7) Uani 1 1 d . .
C5 C 0.5269(3) 0.1249(3) 0.76784(16) 0.0399(7) Uani 1 1 d . .
H5 H 0.5129 0.1156 0.7185 0.048 Uiso 1 1 calc R U
C6 C 0.5069(3) 0.2141(3) 0.81623(17) 0.0428(8) Uani 1 1 d . .
H6 H 0.4792 0.2656 0.8002 0.051 Uiso 1 1 calc R U
C7 C 0.5275(3) 0.2280(2) 0.88789(16) 0.0365(7) Uani 1 1 d . .
C8 C 0.5689(3) 0.1537(3) 0.91128(17) 0.0412(8) Uani 1 1 d . .
H8 H 0.5835 0.1637 0.9607 0.049 Uiso 1 1 calc R U
C9 C 0.5890(3) 0.0649(3) 0.86260(16) 0.0384(7) Uani 1 1 d . .
H9 H 0.6183 0.0143 0.8790 0.046 Uiso 1 1 calc R U
C10 C 0.5726(3) 0.3689(2) 1.00004(16) 0.0355(7) Uani 1 1 d . .
C11 C 0.5135(3) 0.4201(2) 1.05388(16) 0.0367(7) Uani 1 1 d . .
H11 H 0.4256 0.4137 1.0456 0.044 Uiso 1 1 calc R U
C12 C 0.5832(3) 0.4804(2) 1.11951(17) 0.0373(7) Uani 1 1 d . .
H12 H 0.5425 0.5150 1.1565 0.045 Uiso 1 1 calc R U
C13 C 0.7132(3) 0.4914(2) 1.13260(16) 0.0342(7) Uani 1 1 d . .
C14 C 0.7695(3) 0.4388(3) 1.07774(17) 0.0399(8) Uani 1 1 d . .
H14 H 0.8573 0.4447 1.0857 0.048 Uiso 1 1 calc R U
C15 C 0.7004(3) 0.3782(3) 1.01170(16) 0.0387(7) Uani 1 1 d . .
H15 H 0.7406 0.3431 0.9746 0.046 Uiso 1 1 calc R U
C16 C 0.7918(3) 0.5595(2) 1.20080(17) 0.0391(7) Uani 1 1 d . .
H16 H 0.8797 0.5651 1.2055 0.047 Uiso 1 1 calc R U
C17 C 0.8413(4) 0.6809(3) 1.31548(17) 0.0496(9) Uani 1 1 d . .
H17A H 0.8399 0.7558 1.3227 0.059 Uiso 1 1 calc R U
H17B H 0.9268 0.6739 1.3070 0.059 Uiso 1 1 calc R U
C18 C 0.8125(3) 0.6536(3) 1.38192(16) 0.0454(8) Uani 1 1 d . .
H18A H 0.8577 0.7142 1.4244 0.054 Uiso 1 1 calc R U
H18B H 0.7211 0.6429 1.3836 0.054 Uiso 1 1 calc R U
C19 C 0.8247(3) -0.2224(3) 0.61451(17) 0.0423(8) Uani 1 1 d . .
H19A H 0.8611 -0.2492 0.5709 0.051 Uiso 1 1 calc R U
H19B H 0.7542 -0.2804 0.6163 0.051 Uiso 1 1 calc R U
C20 C 0.9243(3) -0.1922(3) 0.67897(17) 0.0450(8) Uani 1 1 d . .
H20A H 0.9760 -0.2444 0.6710 0.054 Uiso 1 1 calc R U
H20B H 0.9805 -0.1212 0.6859 0.054 Uiso 1 1 calc R U
C21 C 0.8930(3) -0.1045(3) 0.79340(17) 0.0393(7) Uani 1 1 d . .
H21 H 0.9478 -0.0439 0.7878 0.047 Uiso 1 1 calc R U
C22 C 0.8440(3) -0.0922(3) 0.86126(16) 0.0357(7) Uani 1 1 d . .
C23 C 0.7572(3) -0.1755(3) 0.87210(18) 0.0410(8) Uani 1 1 d . .
H23 H 0.7257 -0.2409 0.8343 0.049 Uiso 1 1 calc R U
C24 C 0.7164(3) -0.1639(3) 0.93700(18) 0.0420(8) Uani 1 1 d . .
H24 H 0.6572 -0.2211 0.9438 0.050 Uiso 1 1 calc R U
C25 C 0.7617(3) -0.0692(3) 0.99203(16) 0.0374(7) Uani 1 1 d . .
C26 C 0.8468(3) 0.0139(3) 0.98261(18) 0.0495(9) Uani 1 1 d . .
H26 H 0.8781 0.0790 1.0207 0.059 Uiso 1 1 calc R U
C27 C 0.8869(3) 0.0021(3) 0.91715(18) 0.0469(8) Uani 1 1 d . .
H27 H 0.9450 0.0601 0.9106 0.056 Uiso 1 1 calc R U
C28 C 0.7121(3) 0.0297(2) 1.10329(16) 0.0378(7) Uani 1 1 d . .
C29 C 0.6537(3) 0.0958(3) 1.07973(18) 0.0478(8) Uani 1 1 d . .
H29 H 0.6261 0.0792 1.0304 0.057 Uiso 1 1 calc R U
C30 C 0.6358(3) 0.1856(3) 1.12790(18) 0.0439(8) Uani 1 1 d . .
H30 H 0.5965 0.2311 1.1113 0.053 Uiso 1 1 calc R U
C31 C 0.6739(3) 0.2110(2) 1.20011(16) 0.0358(7) Uani 1 1 d . .
C32 C 0.7322(3) 0.1429(3) 1.22290(16) 0.0374(7) Uani 1 1 d . .
H32 H 0.7590 0.1588 1.2723 0.045 Uiso 1 1 calc R U
C33 C 0.7516(3) 0.0533(3) 1.17509(17) 0.0389(7) Uani 1 1 d . .
H33 H 0.7919 0.0079 1.1913 0.047 Uiso 1 1 calc R U
C34 C 0.6506(3) 0.3058(3) 1.25151(18) 0.0402(8) Uani 1 1 d . .
H34 H 0.6121 0.3507 1.2337 0.048 Uiso 1 1 calc R U
C35 C 0.6473(3) 0.4231(3) 1.36366(19) 0.0471(8) Uani 1 1 d . .
H35A H 0.5789 0.4000 1.3893 0.057 Uiso 1 1 calc R U
H35B H 0.6167 0.4626 1.3345 0.057 Uiso 1 1 calc R U
C36 C 0.7611(3) 0.4955(3) 1.41685(17) 0.0442(8) Uani 1 1 d . .
H36A H 0.7329 0.5444 1.4566 0.053 Uiso 1 1 calc R U
H36B H 0.8050 0.4519 1.4367 0.053 Uiso 1 1 calc R U
C37 C 0.8569(3) -0.0659(2) 0.57770(15) 0.0367(7) Uani 1 1 d . .
H37A H 0.8251 -0.0904 0.5261 0.044 Uiso 1 1 calc R U
H37B H 0.9435 -0.0746 0.5837 0.044 Uiso 1 1 calc R U
C38 C 0.8599(3) 0.0513(3) 0.60963(16) 0.0408(8) Uani 1 1 d . .
H38A H 0.8949 0.0904 0.5780 0.049 Uiso 1 1 calc R U
H38B H 0.7731 0.0587 0.6136 0.049 Uiso 1 1 calc R U
C39 C 0.8900(3) 0.1463(2) 0.73081(16) 0.0352(7) Uani 1 1 d . .
H39 H 0.8048 0.1488 0.7228 0.042 Uiso 1 1 calc R U
C40 C 0.9625(3) 0.2003(2) 0.80252(16) 0.0325(7) Uani 1 1 d . .
C41 C 0.9127(3) 0.2653(3) 0.85533(17) 0.0413(8) Uani 1 1 d . .
H41 H 0.8293 0.2710 0.8454 0.050 Uiso 1 1 calc R U
C42 C 0.9826(3) 0.3218(3) 0.92204(17) 0.0416(8) Uani 1 1 d . .
H42 H 0.9484 0.3674 0.9572 0.050 Uiso 1 1 calc R U
C43 C 1.1026(3) 0.3110(2) 0.93675(15) 0.0336(7) Uani 1 1 d . .
C44 C 1.1543(3) 0.2467(2) 0.88575(16) 0.0349(7) Uani 1 1 d . .
H44 H 1.2370 0.2399 0.8964 0.042 Uiso 1 1 calc R U
C45 C 1.0849(3) 0.1925(2) 0.81915(15) 0.0328(7) Uani 1 1 d . .
H45 H 1.1210 0.1490 0.7838 0.039 Uiso 1 1 calc R U
C46 C 1.1302(3) 0.3801(2) 1.06408(16) 0.0340(7) Uani 1 1 d . .
C47 C 1.0372(3) 0.3014(3) 1.07341(17) 0.0410(8) Uani 1 1 d . .
H47 H 0.9990 0.2384 1.0347 0.049 Uiso 1 1 calc R U
C48 C 0.9997(3) 0.3145(3) 1.13940(17) 0.0408(8) Uani 1 1 d . .
H48 H 0.9357 0.2600 1.1456 0.049 Uiso 1 1 calc R U
C49 C 1.0538(3) 0.4060(3) 1.19667(16) 0.0369(7) Uani 1 1 d . .
C50 C 1.1455(3) 0.4855(3) 1.18544(17) 0.0419(8) Uani 1 1 d . .
H50 H 1.1821 0.5496 1.2236 0.050 Uiso 1 1 calc R U
C51 C 1.1840(3) 0.4730(3) 1.11991(16) 0.0403(7) Uani 1 1 d . .
H51 H 1.2472 0.5277 1.1132 0.048 Uiso 1 1 calc R U
C52 C 1.0169(3) 0.4152(3) 1.26719(17) 0.0411(8) Uani 1 1 d . .
H52 H 0.9444 0.3655 1.2709 0.049 Uiso 1 1 calc R U
C53 C 1.0369(3) 0.4886(3) 1.39108(17) 0.0544(10) Uani 1 1 d . .
H53A H 1.1097 0.4952 1.4260 0.065 Uiso 1 1 calc R U
H53B H 0.9742 0.4209 1.3850 0.065 Uiso 1 1 calc R U
C54 C 0.9786(3) 0.5817(3) 1.41899(17) 0.0496(9) Uani 1 1 d . .
H54A H 0.9804 0.5984 1.4710 0.059 Uiso 1 1 calc R U
H54B H 1.0294 0.6453 1.4105 0.059 Uiso 1 1 calc R U
C55 C 0.7077(3) 0.0544(3) 0.39534(17) 0.0455(8) Uani 1 1 d . .
H55 H 0.6464 0.0629 0.3592 0.055 Uiso 1 1 calc R U
C56 C 0.6394(4) 0.3821(3) 0.6335(2) 0.0594(10) Uani 1 1 d . .
H56 H 0.7218 0.4312 0.6604 0.071 Uiso 1 1 calc R U
N1 N 0.7766(2) -0.13162(19) 0.61129(12) 0.0322(6) Uani 1 1 d . .
N2 N 0.8488(2) 0.5580(2) 1.38453(13) 0.0382(6) Uani 1 1 d . .
N3 N 0.5415(2) -0.0795(2) 0.67406(13) 0.0371(6) Uani 1 1 d . .
N4 N 0.7494(3) 0.6108(2) 1.25327(14) 0.0444(7) Uani 1 1 d . .
N5 N 0.8664(3) -0.1901(2) 0.74269(15) 0.0453(7) Uani 1 1 d . .
N6 N 0.6792(2) 0.3300(2) 1.31748(15) 0.0437(7) Uani 1 1 d . .
N7 N 0.9368(2) 0.0970(2) 0.67976(13) 0.0370(6) Uani 1 1 d . .
N8 N 1.0784(3) 0.4870(2) 1.32285(14) 0.0468(7) Uani 1 1 d . .
O1 O 0.4986(2) 0.31554(18) 0.93401(11) 0.0450(6) Uani 1 1 d . .
O2 O 0.7246(2) -0.06578(18) 1.05747(12) 0.0489(6) Uani 1 1 d . .
O3 O 1.17963(18) 0.36948(17) 1.00138(11) 0.0415(5) Uani 1 1 d . .
Cl1 Cl 0.81327(10) 0.17983(9) 0.44071(6) 0.0722(3) Uani 1 1 d . .
Cl2 Cl 0.79341(9) -0.03262(9) 0.35122(6) 0.0683(3) Uani 1 1 d . .
Cl3 Cl 0.62438(10) 0.00520(10) 0.45423(6) 0.0736(3) Uani 1 1 d . .
Cl4 Cl 0.59114(11) 0.42538(13) 0.56347(6) 0.0976(5) Uani 1 1 d . .
Cl5 Cl 0.65842(19) 0.25439(13) 0.59975(12) 0.1548(9) Uani 1 1 d . .
Cl6 Cl 0.52841(10) 0.38449(11) 0.69111(6) 0.0770(3) Uani 1 1 d . .

loop_
_atom_site_aniso_label
_atom_site_aniso_U_11
_atom_site_aniso_U_22
_atom_site_aniso_U_33
_atom_site_aniso_U_23
_atom_site_aniso_U_13
_atom_site_aniso_U_12
C1 0.0404(16) 0.0380(18) 0.0271(16) 0.0026(14) 0.0014(13) 0.0046(14)
C2 0.0386(16) 0.0367(19) 0.0400(18) 0.0070(15) 0.0041(14) 0.0048(14)
C3 0.0286(14) 0.0358(18) 0.0427(19) 0.0149(15) 0.0044(13) 0.0090(13)
C4 0.0311(14) 0.0327(17) 0.0322(16) 0.0114(14) 0.0032(12) 0.0074(13)
C5 0.0502(18) 0.0408(19) 0.0269(16) 0.0111(15) -0.0006(14) 0.0104(15)
C6 0.056(2) 0.040(2) 0.0357(18) 0.0162(15) -0.0015(15) 0.0170(16)
C7 0.0406(16) 0.0360(18) 0.0349(17) 0.0114(14) 0.0034(13) 0.0148(14)
C8 0.0532(19) 0.046(2) 0.0296(17) 0.0165(15) 0.0048(14) 0.0185(16)
C9 0.0442(17) 0.0385(19) 0.0371(18) 0.0150(15) 0.0029(14) 0.0170(15)
C10 0.0467(17) 0.0285(17) 0.0345(17) 0.0128(14) 0.0036(14) 0.0132(14)
C11 0.0405(16) 0.0319(17) 0.0417(18) 0.0120(15) 0.0099(14) 0.0162(14)
C12 0.0455(17) 0.0317(17) 0.0375(18) 0.0087(14) 0.0150(14) 0.0164(14)
C13 0.0443(17) 0.0269(16) 0.0348(17) 0.0139(14) 0.0085(14) 0.0097(13)
C14 0.0370(16) 0.042(2) 0.0427(19) 0.0155(16) 0.0111(14) 0.0111(14)
C15 0.0431(17) 0.0426(19) 0.0328(17) 0.0098(15) 0.0139(14) 0.0164(15)
C16 0.0488(18) 0.0298(17) 0.0395(19) 0.0147(15) 0.0062(15) 0.0075(14)
C17 0.070(2) 0.0323(19) 0.0377(19) 0.0080(15) 0.0096(17) 0.0009(17)
C18 0.062(2) 0.0337(19) 0.0289(17) -0.0012(14) 0.0104(15) 0.0046(16)
C19 0.059(2) 0.0327(18) 0.0365(18) 0.0054(14) 0.0156(16) 0.0196(16)
C20 0.056(2) 0.052(2) 0.0390(19) 0.0177(17) 0.0149(16) 0.0322(17)
C21 0.0376(16) 0.045(2) 0.046(2) 0.0231(17) 0.0123(15) 0.0189(15)
C22 0.0371(16) 0.0387(19) 0.0402(18) 0.0198(15) 0.0081(14) 0.0171(14)
C23 0.0482(18) 0.0327(18) 0.0427(19) 0.0108(15) 0.0112(15) 0.0122(15)
C24 0.0480(18) 0.0329(18) 0.052(2) 0.0192(16) 0.0169(16) 0.0132(15)
C25 0.0470(17) 0.0371(19) 0.0369(18) 0.0185(15) 0.0116(14) 0.0174(15)
C26 0.060(2) 0.038(2) 0.0397(19) 0.0086(16) 0.0085(16) -0.0032(17)
C27 0.0491(19) 0.043(2) 0.046(2) 0.0158(17) 0.0103(16) 0.0020(16)
C28 0.0471(18) 0.0343(18) 0.0373(18) 0.0174(15) 0.0128(14) 0.0111(15)
C29 0.067(2) 0.044(2) 0.0353(18) 0.0184(16) 0.0024(16) 0.0158(18)
C30 0.055(2) 0.040(2) 0.046(2) 0.0234(17) 0.0065(16) 0.0176(16)
C31 0.0360(15) 0.0360(18) 0.0400(18) 0.0191(15) 0.0113(13) 0.0074(13)
C32 0.0398(16) 0.046(2) 0.0323(17) 0.0185(15) 0.0088(13) 0.0128(15)
C33 0.0400(16) 0.046(2) 0.0417(19) 0.0252(16) 0.0120(14) 0.0168(15)
C34 0.0369(16) 0.0382(19) 0.052(2) 0.0221(17) 0.0125(15) 0.0095(14)
C35 0.0481(19) 0.038(2) 0.053(2) 0.0111(17) 0.0201(17) 0.0082(16)
C36 0.058(2) 0.043(2) 0.0336(18) 0.0134(15) 0.0205(15) 0.0102(16)
C37 0.0374(16) 0.0434(19) 0.0266(16) 0.0074(14) 0.0058(13) 0.0101(14)
C38 0.0490(18) 0.0387(19) 0.0315(17) 0.0121(14) 0.0017(14) 0.0056(15)
C39 0.0325(15) 0.0352(18) 0.0391(18) 0.0170(15) 0.0010(13) 0.0063(13)
C40 0.0371(15) 0.0289(16) 0.0338(16) 0.0148(13) 0.0073(13) 0.0061(13)
C41 0.0333(15) 0.049(2) 0.0434(19) 0.0140(16) 0.0073(14) 0.0146(15)
C42 0.0409(17) 0.046(2) 0.0370(18) 0.0058(15) 0.0134(14) 0.0183(15)
C43 0.0380(15) 0.0343(17) 0.0275(15) 0.0107(13) 0.0064(13) 0.0063(13)
C44 0.0350(15) 0.0409(18) 0.0352(17) 0.0174(15) 0.0092(13) 0.0146(14)
C45 0.0401(16) 0.0335(17) 0.0293(16) 0.0113(13) 0.0111(13) 0.0150(13)
C46 0.0360(15) 0.0362(18) 0.0317(16) 0.0111(14) 0.0054(13) 0.0130(13)
C47 0.0480(18) 0.0325(18) 0.0365(18) 0.0074(14) 0.0067(15) 0.0037(15)
C48 0.0412(17) 0.042(2) 0.0384(18) 0.0156(16) 0.0064(14) 0.0055(15)
C49 0.0387(16) 0.046(2) 0.0308(17) 0.0183(15) 0.0053(13) 0.0138(15)
C50 0.0500(18) 0.0379(19) 0.0303(17) 0.0089(14) 0.0000(14) 0.0013(15)
C51 0.0452(17) 0.0417(19) 0.0328(17) 0.0149(15) 0.0059(14) 0.0053(15)
C52 0.0404(17) 0.054(2) 0.0355(18) 0.0214(17) 0.0062(14) 0.0165(16)
C53 0.053(2) 0.083(3) 0.0306(18) 0.0240(19) 0.0069(16) 0.016(2)
C54 0.0507(19) 0.060(2) 0.0245(16) 0.0060(16) 0.0025(14) -0.0003(17)
C55 0.0395(17) 0.064(2) 0.0376(18) 0.0181(17) 0.0086(14) 0.0197(16)
C56 0.051(2) 0.072(3) 0.050(2) 0.012(2) 0.0142(18) 0.0141(19)
N1 0.0350(12) 0.0305(14) 0.0285(13) 0.0058(11) 0.0042(10) 0.0087(11)
N2 0.0456(14) 0.0372(15) 0.0273(13) 0.0082(12) 0.0096(11) 0.0034(12)
N3 0.0389(14) 0.0364(15) 0.0334(15) 0.0077(12) 0.0042(11) 0.0100(12)
N4 0.0578(17) 0.0380(16) 0.0342(15) 0.0117(13) 0.0091(13) 0.0056(13)
N5 0.0565(17) 0.0487(18) 0.0404(16) 0.0206(15) 0.0144(14) 0.0223(14)
N6 0.0479(15) 0.0387(16) 0.0438(17) 0.0131(13) 0.0138(13) 0.0081(13)
N7 0.0399(14) 0.0304(14) 0.0351(15) 0.0075(12) 0.0005(12) 0.0040(11)
N8 0.0469(15) 0.065(2) 0.0295(15) 0.0158(14) 0.0081(13) 0.0151(14)
O1 0.0543(13) 0.0465(14) 0.0346(12) 0.0065(11) -0.0012(10) 0.0258(11)
O2 0.0768(16) 0.0389(14) 0.0407(13) 0.0203(11) 0.0220(12) 0.0194(12)
O3 0.0368(11) 0.0498(14) 0.0288(11) 0.0044(10) 0.0065(9) 0.0040(10)
Cl1 0.0712(6) 0.0649(7) 0.0682(7) 0.0087(5) 0.0120(5) 0.0105(5)
Cl2 0.0611(6) 0.0712(7) 0.0709(7) 0.0083(5) 0.0162(5) 0.0317(5)
Cl3 0.0612(6) 0.1138(9) 0.0641(7) 0.0555(7) 0.0190(5) 0.0192(6)
Cl4 0.0764(7) 0.1590(13) 0.0542(7) 0.0478(8) 0.0090(6) 0.0059(8)
Cl5 0.1604(16) 0.0800(10) 0.225(2) 0.0202(12) 0.1022(16) 0.0499(11)
Cl6 0.0746(7) 0.1132(10) 0.0665(7) 0.0456(7) 0.0353(6) 0.0401(7)

loop_
_atom_type_symbol
_atom_type_description
_atom_type_scat_dispersion_real
_atom_type_scat_dispersion_imag
_atom_type_scat_source
C C 0.0033 0.0016 'International Tables Vol C Tables 4.2.6.8 and 6.1.1.4'
H H 0.0000 0.0000 'International Tables Vol C Tables 4.2.6.8 and 6.1.1.4'
N N 0.0061 0.0033 'International Tables Vol C Tables 4.2.6.8 and 6.1.1.4'
O O 0.0106 0.0060 'International Tables Vol C Tables 4.2.6.8 and 6.1.1.4'
Cl Cl 0.1484 0.1585 'International Tables Vol C Tables 4.2.6.8 and 6.1.1.4'

loop_
_geom_angle_atom_site_label_1
_geom_angle_atom_site_label_2
_geom_angle_atom_site_label_3
_geom_angle
N1 C1 C2 111.6(2)
N1 C1 H1A 109.3
C2 C1 H1A 109.3
N1 C1 H1B 109.3
C2 C1 H1B 109.3
H1A C1 H1B 108.0
N3 C2 C1 110.8(3)
N3 C2 H2A 109.5
C1 C2 H2A 109.5
N3 C2 H2B 109.5
C1 C2 H2B 109.5
H2A C2 H2B 108.1
N3 C3 C4 122.5(3)
N3 C3 H3 118.7
C4 C3 H3 118.7
C9 C4 C5 118.0(3)
C9 C4 C3 119.7(3)
C5 C4 C3 122.2(3)
C6 C5 C4 121.1(3)
C6 C5 H5 119.4
C4 C5 H5 119.4
C7 C6 C5 119.6(3)
C7 C6 H6 120.2
C5 C6 H6 120.2
C6 C7 C8 120.3(3)
C6 C7 O1 117.3(3)
C8 C7 O1 122.3(3)
C9 C8 C7 119.7(3)
C9 C8 H8 120.1
C7 C8 H8 120.1
C8 C9 C4 121.2(3)
C8 C9 H9 119.4
C4 C9 H9 119.4
C15 C10 C11 120.5(3)
C15 C10 O1 122.9(3)
C11 C10 O1 116.4(3)
C12 C11 C10 119.5(3)
C12 C11 H11 120.3
C10 C11 H11 120.3
C11 C12 C13 121.0(3)
C11 C12 H12 119.5
C13 C12 H12 119.5
C14 C13 C12 118.1(3)
C14 C13 C16 119.3(3)
C12 C13 C16 122.5(3)
C15 C14 C13 121.3(3)
C15 C14 H14 119.3
C13 C14 H14 119.3
C10 C15 C14 119.5(3)
C10 C15 H15 120.2
C14 C15 H15 120.2
N4 C16 C13 123.9(3)
N4 C16 H16 118.1
C13 C16 H16 118.1
N4 C17 C18 111.2(3)
N4 C17 H17A 109.4
C18 C17 H17A 109.4
N4 C17 H17B 109.4
C18 C17 H17B 109.4
H17A C17 H17B 108.0
N2 C18 C17 112.6(3)
N2 C18 H18A 109.1
C17 C18 H18A 109.1
N2 C18 H18B 109.1
C17 C18 H18B 109.1
H18A C18 H18B 107.8
N1 C19 C20 111.7(3)
N1 C19 H19A 109.3
C20 C19 H19A 109.3
N1 C19 H19B 109.3
C20 C19 H19B 109.3
H19A C19 H19B 107.9
N5 C20 C19 110.8(3)
N5 C20 H20A 109.5
C19 C20 H20A 109.5
N5 C20 H20B 109.5
C19 C20 H20B 109.5
H20A C20 H20B 108.1
N5 C21 C22 123.7(3)
N5 C21 H21 118.2
C22 C21 H21 118.2
C27 C22 C23 118.1(3)
C27 C22 C21 120.2(3)
C23 C22 C21 121.7(3)
C24 C23 C22 120.8(3)
C24 C23 H23 119.6
C22 C23 H23 119.6
C25 C24 C23 119.9(3)
C25 C24 H24 120.1
C23 C24 H24 120.1
C26 C25 C24 120.4(3)
C26 C25 O2 122.5(3)
C24 C25 O2 116.9(3)
C25 C26 C27 119.5(3)
C25 C26 H26 120.2
C27 C26 H26 120.2
C22 C27 C26 121.3(3)
C22 C27 H27 119.3
C26 C27 H27 119.3
C29 C28 C33 120.2(3)
C29 C28 O2 122.1(3)
C33 C28 O2 117.6(3)
C30 C29 C28 119.8(3)
C30 C29 H29 120.1
C28 C29 H29 120.1
C29 C30 C31 121.3(3)
C29 C30 H30 119.3
C31 C30 H30 119.3
C30 C31 C32 118.0(3)
C30 C31 C34 120.9(3)
C32 C31 C34 121.1(3)
C33 C32 C31 121.1(3)
C33 C32 H32 119.4
C31 C32 H32 119.4
C32 C33 C28 119.6(3)
C32 C33 H33 120.2
C28 C33 H33 120.2
N6 C34 C31 123.2(3)
N6 C34 H34 118.4
C31 C34 H34 118.4
N6 C35 C36 110.6(3)
N6 C35 H35A 109.5
C36 C35 H35A 109.5
N6 C35 H35B 109.5
C36 C35 H35B 109.5
H35A C35 H35B 108.1
N2 C36 C35 111.9(3)
N2 C36 H36A 109.2
C35 C36 H36A 109.2
N2 C36 H36B 109.2
C35 C36 H36B 109.2
H36A C36 H36B 107.9
N1 C37 C38 111.7(2)
N1 C37 H37A 109.3
C38 C37 H37A 109.3
N1 C37 H37B 109.3
C38 C37 H37B 109.3
H37A C37 H37B 107.9
N7 C38 C37 110.4(3)
N7 C38 H38A 109.6
C37 C38 H38A 109.6
N7 C38 H38B 109.6
C37 C38 H38B 109.6
H38A C38 H38B 108.1
N7 C39 C40 122.2(3)
N7 C39 H39 118.9
C40 C39 H39 118.9
C41 C40 C45 117.9(3)
C41 C40 C39 120.4(3)
C45 C40 C39 121.6(3)
C42 C41 C40 121.2(3)
C42 C41 H41 119.4
C40 C41 H41 119.4
C43 C42 C41 119.1(3)
C43 C42 H42 120.4
C41 C42 H42 120.4
C44 C43 C42 121.0(3)
C44 C43 O3 117.0(3)
C42 C43 O3 121.9(3)
C45 C44 C43 119.3(3)
C45 C44 H44 120.3
C43 C44 H44 120.3
C44 C45 C40 121.4(3)
C44 C45 H45 119.3
C40 C45 H45 119.3
C47 C46 C51 120.3(3)
C47 C46 O3 123.1(3)
C51 C46 O3 116.5(3)
C46 C47 C48 119.7(3)
C46 C47 H47 120.2
C48 C47 H47 120.2
C47 C48 C49 121.1(3)
C47 C48 H48 119.4
C49 C48 H48 119.4
C48 C49 C50 118.1(3)
C48 C49 C52 119.9(3)
C50 C49 C52 122.0(3)
C51 C50 C49 121.2(3)
C51 C50 H50 119.4
C49 C50 H50 119.4
C50 C51 C46 119.5(3)
C50 C51 H51 120.2
C46 C51 H51 120.2
N8 C52 C49 122.1(3)
N8 C52 H52 119.0
C49 C52 H52 119.0
N8 C53 C54 110.3(3)
N8 C53 H53A 109.6
C54 C53 H53A 109.6
N8 C53 H53B 109.6
C54 C53 H53B 109.6
H53A C53 H53B 108.1
N2 C54 C53 111.7(3)
N2 C54 H54A 109.3
C53 C54 H54A 109.3
N2 C54 H54B 109.3
C53 C54 H54B 109.3
H54A C54 H54B 107.9
Cl3 C55 Cl2 111.4(2)
Cl3 C55 Cl1 110.78(19)
Cl2 C55 Cl1 108.61(17)
Cl3 C55 H55 108.7
Cl2 C55 H55 108.7
Cl1 C55 H55 108.7
Cl5 C56 Cl6 110.0(2)
Cl5 C56 Cl4 110.0(2)
Cl6 C56 Cl4 110.0(2)
Cl5 C56 H56 108.9
Cl6 C56 H56 108.9
Cl4 C56 H56 108.9
C37 N1 C19 111.6(2)
C37 N1 C1 111.2(2)
C19 N1 C1 112.3(2)
C18 N2 C54 112.3(3)
C18 N2 C36 112.0(3)
C54 N2 C36 111.6(3)
C3 N3 C2 118.9(3)
C16 N4 C17 117.1(3)
C21 N5 C20 118.2(3)
C34 N6 C35 118.7(3)
C39 N7 C38 118.3(3)
C52 N8 C53 118.4(3)
C7 O1 C10 119.8(2)
C25 O2 C28 119.5(2)
C46 O3 C43 119.6(2)

loop_
_geom_bond_atom_site_label_1
_geom_bond_atom_site_label_2
_geom_bond_distance
C1 N1 1.467(4)
C1 C2 1.515(4)
C1 H1A 0.9900
C1 H1B 0.9900
C2 N3 1.461(4)
C2 H2A 0.9900
C2 H2B 0.9900
C3 N3 1.255(4)
C3 C4 1.472(4)
C3 H3 0.9500
C4 C9 1.386(4)
C4 C5 1.394(4)
C5 C6 1.380(4)
C5 H5 0.9500
C6 C7 1.378(4)
C6 H6 0.9500
C7 C8 1.380(4)
C7 O1 1.387(4)
C8 C9 1.379(4)
C8 H8 0.9500
C9 H9 0.9500
C10 C15 1.380(4)
C10 C11 1.387(4)
C10 O1 1.388(4)
C11 C12 1.378(4)
C11 H11 0.9500
C12 C13 1.402(4)
C12 H12 0.9500
C13 C14 1.388(4)
C13 C16 1.472(4)
C14 C15 1.382(4)
C14 H14 0.9500
C15 H15 0.9500
C16 N4 1.257(4)
C16 H16 0.9500
C17 N4 1.464(4)
C17 C18 1.518(4)
C17 H17A 0.9900
C17 H17B 0.9900
C18 N2 1.458(4)
C18 H18A 0.9900
C18 H18B 0.9900
C19 N1 1.465(4)
C19 C20 1.514(5)
C19 H19A 0.9900
C19 H19B 0.9900
C20 N5 1.461(4)
C20 H20A 0.9900
C20 H20B 0.9900
C21 N5 1.251(4)
C21 C22 1.472(4)
C21 H21 0.9500
C22 C27 1.381(4)
C22 C23 1.396(4)
C23 C24 1.379(4)
C23 H23 0.9500
C24 C25 1.378(4)
C24 H24 0.9500
C25 C26 1.372(4)
C25 O2 1.388(4)
C26 C27 1.386(5)
C26 H26 0.9500
C27 H27 0.9500
C28 C29 1.381(4)
C28 C33 1.382(4)
C28 O2 1.389(4)
C29 C30 1.375(5)
C29 H29 0.9500
C30 C31 1.383(4)
C30 H30 0.9500
C31 C32 1.397(4)
C31 C34 1.475(4)
C32 C33 1.376(4)
C32 H32 0.9500
C33 H33 0.9500
C34 N6 1.253(4)
C34 H34 0.9500
C35 N6 1.458(4)
C35 C36 1.513(5)
C35 H35A 0.9900
C35 H35B 0.9900
C36 N2 1.461(4)
C36 H36A 0.9900
C36 H36B 0.9900
C37 N1 1.461(4)
C37 C38 1.522(4)
C37 H37A 0.9900
C37 H37B 0.9900
C38 N7 1.457(4)
C38 H38A 0.9900
C38 H38B 0.9900
C39 N7 1.257(4)
C39 C40 1.469(4)
C39 H39 0.9500
C40 C41 1.393(4)
C40 C45 1.398(4)
C41 C42 1.386(4)
C41 H41 0.9500
C42 C43 1.382(4)
C42 H42 0.9500
C43 C44 1.379(4)
C43 O3 1.390(3)
C44 C45 1.378(4)
C44 H44 0.9500
C45 H45 0.9500
C46 C47 1.377(4)
C46 C51 1.383(4)
C46 O3 1.383(3)
C47 C48 1.382(4)
C47 H47 0.9500
C48 C49 1.388(4)
C48 H48 0.9500
C49 C50 1.393(4)
C49 C52 1.471(4)
C50 C51 1.379(4)
C50 H50 0.9500
C51 H51 0.9500
C52 N8 1.260(4)
C52 H52 0.9500
C53 N8 1.464(4)
C53 C54 1.524(5)
C53 H53A 0.9900
C53 H53B 0.9900
C54 N2 1.460(4)
C54 H54A 0.9900
C54 H54B 0.9900
C55 Cl3 1.743(3)
C55 Cl2 1.752(3)
C55 Cl1 1.767(4)
C55 H55 1.0000
C56 Cl5 1.733(4)
C56 Cl6 1.740(4)
C56 Cl4 1.760(4)
C56 H56 1.0000

loop_
_geom_torsion_atom_site_label_1
_geom_torsion_atom_site_label_2
_geom_torsion_atom_site_label_3
_geom_torsion_atom_site_label_4
_geom_torsion
N1 C1 C2 N3 77.7(3)
N3 C3 C4 C9 167.1(3)
N3 C3 C4 C5 -9.6(4)
C9 C4 C5 C6 -1.1(5)
C3 C4 C5 C6 175.7(3)
C4 C5 C6 C7 0.1(5)
C5 C6 C7 C8 0.6(5)
C5 C6 C7 O1 -176.1(3)
C6 C7 C8 C9 -0.4(5)
O1 C7 C8 C9 176.2(3)
C7 C8 C9 C4 -0.6(5)
C5 C4 C9 C8 1.3(5)
C3 C4 C9 C8 -175.5(3)
C15 C10 C11 C12 -0.2(5)
O1 C10 C11 C12 -175.8(3)
C10 C11 C12 C13 0.5(5)
C11 C12 C13 C14 -0.7(5)
C11 C12 C13 C16 176.7(3)
C12 C13 C14 C15 0.7(5)
C16 C13 C14 C15 -176.8(3)
C11 C10 C15 C14 0.2(5)
O1 C10 C15 C14 175.5(3)
C13 C14 C15 C10 -0.5(5)
C14 C13 C16 N4 179.5(3)
C12 C13 C16 N4 2.1(5)
N4 C17 C18 N2 76.3(4)
N1 C19 C20 N5 79.8(3)
N5 C21 C22 C27 173.9(3)
N5 C21 C22 C23 -3.9(5)
C27 C22 C23 C24 -0.6(5)
C21 C22 C23 C24 177.3(3)
C22 C23 C24 C25 0.0(5)
C23 C24 C25 C26 0.2(5)
C23 C24 C25 O2 -175.0(3)
C24 C25 C26 C27 0.2(5)
O2 C25 C26 C27 175.1(3)
C23 C22 C27 C26 1.0(5)
C21 C22 C27 C26 -176.9(3)
C25 C26 C27 C22 -0.8(5)
C33 C28 C29 C30 0.4(5)
O2 C28 C29 C30 175.4(3)
C28 C29 C30 C31 -0.7(5)
C29 C30 C31 C32 0.4(5)
C29 C30 C31 C34 -178.1(3)
C30 C31 C32 C33 0.1(4)
C34 C31 C32 C33 178.6(3)
C31 C32 C33 C28 -0.4(5)
C29 C28 C33 C32 0.1(5)
O2 C28 C33 C32 -175.1(3)
C30 C31 C34 N6 177.3(3)
C32 C31 C34 N6 -1.1(5)
N6 C35 C36 N2 77.1(4)
N1 C37 C38 N7 74.5(3)
N7 C39 C40 C41 171.8(3)
N7 C39 C40 C45 -5.1(5)
C45 C40 C41 C42 0.8(5)
C39 C40 C41 C42 -176.1(3)
C40 C41 C42 C43 -1.7(5)
C41 C42 C43 C44 1.3(5)
C41 C42 C43 O3 176.7(3)
C42 C43 C44 C45 -0.1(5)
O3 C43 C44 C45 -175.7(3)
C43 C44 C45 C40 -0.8(4)
C41 C40 C45 C44 0.4(4)
C39 C40 C45 C44 177.4(3)
C51 C46 C47 C48 -1.4(5)
O3 C46 C47 C48 174.8(3)
C46 C47 C48 C49 0.2(5)
C47 C48 C49 C50 1.4(5)
C47 C48 C49 C52 -176.7(3)
C48 C49 C50 C51 -1.7(5)
C52 C49 C50 C51 176.3(3)
C49 C50 C51 C46 0.5(5)
C47 C46 C51 C50 1.1(5)
O3 C46 C51 C50 -175.4(3)
C48 C49 C52 N8 167.0(3)
C50 C49 C52 N8 -10.9(5)
N8 C53 C54 N2 79.9(4)
C38 C37 N1 C19 -146.7(3)
C38 C37 N1 C1 87.1(3)
C20 C19 N1 C37 84.4(3)
C20 C19 N1 C1 -149.9(3)
C2 C1 N1 C37 -151.1(3)
C2 C1 N1 C19 83.0(3)
C17 C18 N2 C54 89.2(3)
C17 C18 N2 C36 -144.4(3)
C53 C54 N2 C18 -151.7(3)
C53 C54 N2 C36 81.6(3)
C35 C36 N2 C18 83.4(3)
C35 C36 N2 C54 -149.7(3)
C4 C3 N3 C2 -177.7(3)
C1 C2 N3 C3 -114.0(3)
C13 C16 N4 C17 -175.7(3)
C18 C17 N4 C16 -123.9(3)
C22 C21 N5 C20 -178.2(3)
C19 C20 N5 C21 -120.2(3)
C31 C34 N6 C35 -177.5(3)
C36 C35 N6 C34 -129.4(3)
C40 C39 N7 C38 -176.4(3)
C37 C38 N7 C39 -128.0(3)
C49 C52 N8 C53 -178.4(3)
C54 C53 N8 C52 -108.2(4)
C6 C7 O1 C10 -144.4(3)
C8 C7 O1 C10 38.9(4)
C15 C10 O1 C7 32.7(4)
C11 C10 O1 C7 -151.8(3)
C26 C25 O2 C28 35.8(4)
C24 C25 O2 C28 -149.1(3)
C29 C28 O2 C25 44.0(4)
C33 C28 O2 C25 -140.9(3)
C47 C46 O3 C43 33.7(4)
C51 C46 O3 C43 -149.9(3)
C44 C43 O3 C46 -140.0(3)
C42 C43 O3 C46 44.5(4)
